data_2234090
loop_
_publ_author_name
'Wu, Longfei'
'Huang, Linxia'
'Shu, Mouhai'

_publ_section_title
;
 Poly[diaquadi-\m-hydroxido-\k^4^<i>O</i>:<i>O</i>-dinitrato-\k^4^<i>O</i>:<i>O</i>'-bis[3-(pyridin-4-yl-\k<i>N</i>)-5-(pyridin-3-yl)-1,2,4-oxadiazole]dicopper(II)]
;
_journal_coeditor_code BG2449
_journal_issue 4
_journal_name_full 'Acta Crystallographica Section E'
_journal_page_first m422
_journal_page_last m423
_journal_paper_doi 10.1107/S1600536812010355
_journal_volume 68
_journal_year 2012
_chemical_formula_iupac '[Cu2 (N O3)2 (O H)2 (C12 H8 N4 O)2 (H2 O)2]'
_chemical_formula_moiety 'C24 H22 Cu2 N10 O12'
_chemical_formula_sum 'C24 H22 Cu2 N10 O12'
_chemical_formula_weight 769.62
_chemical_name_systematic
;
Poly[diaquadi-\m-hydroxido-\k^4^<i>O</i>:<i>O</i>-dinitrato-
\k^4^<i>O</i>:<i>O</i>'-bis[3-(pyridin-4-yl-\k<i>N</i>)-5-(pyridin-3-yl)-
1,2,4-oxadiazole]dicopper(II)]
;
_space_group_IT_number 14
_symmetry_cell_setting monoclinic
_symmetry_space_group_name_Hall '-P 2ybc'
_symmetry_space_group_name_H-M 'P 1 21/c 1'
_atom_sites_solution_hydrogens geom
_atom_sites_solution_primary direct
_atom_sites_solution_secondary difmap
_audit_creation_method SHELXL-97
_cell_angle_alpha 90.00
_cell_angle_beta 105.5720(10)
_cell_angle_gamma 90.00
_cell_formula_units_Z 2
_cell_length_a 17.7718(11)
_cell_length_b 5.9088(4)
_cell_length_c 13.6268(8)
_cell_measurement_reflns_used 5190
_cell_measurement_temperature 293(2)
_cell_measurement_theta_max 56.431
_cell_measurement_theta_min 4.759
_cell_volume 1378.43(15)
_computing_cell_refinement 'SAINT (Bruker, 2000)'
_computing_data_collection 'SMART (Bruker, 2000)'
_computing_data_reduction 'SAINT (Bruker, 2000)'
_computing_molecular_graphics 'SHELXTL (Sheldrick, 2008)'
_computing_publication_material
;
SHELXTL (Sheldrick, 2008), <i>publCIF</i> (Westrip, 2010) and
<i>PLATON</i> (Spek, 2009)
;
_computing_structure_refinement 'SHELXTL (Sheldrick, 2008)'
_computing_structure_solution 'SHELXTL (Sheldrick, 2008)'
_diffrn_ambient_temperature 293(2)
_diffrn_measured_fraction_theta_full 0.989
_diffrn_measured_fraction_theta_max 0.989
_diffrn_measurement_device_type 'Bruker APEX CCD area-detector'
_diffrn_measurement_method 'phi and omega scans'
_diffrn_radiation_monochromator graphite
_diffrn_radiation_source 'fine-focus sealed tube'
_diffrn_radiation_type MoK\a
_diffrn_radiation_wavelength 0.71073
_diffrn_reflns_av_R_equivalents 0.1189
_diffrn_reflns_av_sigmaI/netI 0.0822
_diffrn_reflns_limit_h_max 22
_diffrn_reflns_limit_h_min -17
_diffrn_reflns_limit_k_max 7
_diffrn_reflns_limit_k_min -7
_diffrn_reflns_limit_l_max 17
_diffrn_reflns_limit_l_min -17
_diffrn_reflns_number 7672
_diffrn_reflns_theta_full 27.00
_diffrn_reflns_theta_max 27.00
_diffrn_reflns_theta_min 1.19
_exptl_absorpt_coefficient_mu 1.630
_exptl_absorpt_correction_T_max 1.00000
_exptl_absorpt_correction_T_min 0.59397
_exptl_absorpt_correction_type multi-scan
_exptl_absorpt_process_details '(SADABS; Bruker, 2000)'
_exptl_crystal_colour blue
_exptl_crystal_density_diffrn 1.854
_exptl_crystal_density_method 'not measured'
_exptl_crystal_description block
_exptl_crystal_F_000 780
_exptl_crystal_size_max 0.510
_exptl_crystal_size_mid 0.313
_exptl_crystal_size_min 0.078
_refine_diff_density_max 1.143
_refine_diff_density_min -1.045
_refine_ls_extinction_coef 0.0143(18)
_refine_ls_extinction_expression Fc^*^=kFc[1+0.001xFc^2^\l^3^/sin(2\q)]^-1/4^
_refine_ls_extinction_method 'SHELXTL (Sheldrick, 2008)'
_refine_ls_goodness_of_fit_ref 1.047
_refine_ls_hydrogen_treatment mixed
_refine_ls_matrix_type full
_refine_ls_number_parameters 229
_refine_ls_number_reflns 2976
_refine_ls_number_restraints 3
_refine_ls_restrained_S_all 1.047
_refine_ls_R_factor_all 0.0511
_refine_ls_R_factor_gt 0.0480
_refine_ls_shift/su_max 0.001
_refine_ls_shift/su_mean 0.000
_refine_ls_structure_factor_coef Fsqd
_refine_ls_weighting_details 'calc w=1/[\s^2^(Fo^2^)+(0.0890P)^2^] where P=(Fo^2^+2Fc^2^)/3'
_refine_ls_weighting_scheme calc
_refine_ls_wR_factor_gt 0.1306
_refine_ls_wR_factor_ref 0.1389
_reflns_number_gt 2768
_reflns_number_total 2976
_reflns_threshold_expression I>2\s(I)
_cod_data_source_file bg2449.cif
_cod_data_source_block I
_cod_depositor_comments
;

2019-10-23
Z value and formula fixed to values more according to usual
chemical conventions.                 miguel
;
_cod_original_formula_weight 384.81
_cod_original_formula_moiety 'C12 H11 Cu1 N5 O6'
_cod_original_formula_units_Z 4
_cod_original_sg_symbol_H-M 'P 21/c'
_cod_original_formula_sum 'C12 H11 Cu1 N5 O6'
_cod_database_code 2234090
_cod_database_fobs_code 2234090

loop_
_symmetry_equiv_pos_as_xyz
'x, y, z'
'-x, y+1/2, -z+1/2'
'-x, -y, -z'
'x, -y-1/2, z-1/2'

loop_
_atom_site_type_symbol
_atom_site_label
_atom_site_fract_x
_atom_site_fract_y
_atom_site_fract_z
_atom_site_U_iso_or_equiv
_atom_site_adp_type
_atom_site_calc_flag
_atom_site_refinement_flags
_atom_site_occupancy
_atom_site_symmetry_multiplicity
Cu Cu 0.568231(15) 0.14812(5) 0.04093(2) 0.02002(18) Uani d . 1 1
O O1 1.03390(11) -0.2157(4) 0.16936(16) 0.0378(5) Uani d . 1 1
O O2 0.58494(10) 0.4687(3) 0.08870(12) 0.0228(4) Uani d D 1 1
O O3 0.54446(11) -0.1523(3) -0.02081(14) 0.0211(4) Uani d D 1 1
O O4 0.59173(11) 0.0905(4) 0.22324(14) 0.0351(4) Uani d . 1 1
O O5 0.47452(11) 0.0938(4) 0.24387(14) 0.0327(4) Uani d . 1 1
O O6 0.57569(13) 0.1084(4) 0.37477(14) 0.0433(5) Uani d . 1 1
N N1 0.98046(13) 0.1098(4) 0.10703(16) 0.0270(5) Uani d . 1 1
N N2 0.95355(13) -0.2348(5) 0.1616(2) 0.0391(6) Uani d . 1 1
N N3 0.68350(13) 0.1057(4) 0.06699(16) 0.0219(4) Uani d . 1 1
N N4 1.20685(16) 0.3615(4) 0.1113(2) 0.0412(6) Uani d . 1 1
N N5 0.54702(13) 0.0982(4) 0.28059(16) 0.0268(5) Uani d . 1 1
C C1 0.73297(14) 0.2588(4) 0.04712(19) 0.0262(5) Uani d . 1 1
H H1B 0.7129 0.3968 0.0190 0.031 Uiso calc R 1 1
C C2 0.81232(15) 0.2217(5) 0.06637(19) 0.0274(5) Uani d . 1 1
H H2C 0.8449 0.3335 0.0528 0.033 Uiso calc R 1 1
C C3 0.84262(14) 0.0141(4) 0.10637(17) 0.0229(5) Uani d . 1 1
C C4 0.79131(16) -0.1452(4) 0.1275(2) 0.0278(6) Uani d . 1 1
H H4B 0.8097 -0.2849 0.1551 0.033 Uiso calc R 1 1
C C5 0.71365(14) -0.0937(5) 0.10707(19) 0.0260(5) Uani d . 1 1
H H5A 0.6800 -0.2015 0.1215 0.031 Uiso calc R 1 1
C C6 0.92614(14) -0.0393(4) 0.12543(18) 0.0246(5) Uani d . 1 1
C C7 1.04446(14) -0.0069(4) 0.13676(18) 0.0255(5) Uani d . 1 1
C C8 1.12382(14) 0.0631(5) 0.13945(18) 0.0252(5) Uani d . 1 1
C C9 1.18772(15) -0.0806(5) 0.1720(2) 0.0304(5) Uani d . 1 1
H H9A 1.1814 -0.2285 0.1918 0.036 Uiso calc R 1 1
C C10 1.26094(16) 0.0024(5) 0.1741(2) 0.0355(6) Uani d . 1 1
H H10A 1.3049 -0.0888 0.1957 0.043 Uiso calc R 1 1
C C11 1.26778(16) 0.2211(6) 0.1440(2) 0.0377(7) Uani d . 1 1
H H11A 1.3174 0.2750 0.1464 0.045 Uiso calc R 1 1
C C12 1.13696(16) 0.2822(5) 0.1103(2) 0.0334(6) Uani d . 1 1
H H12A 1.0942 0.3783 0.0889 0.040 Uiso calc R 1 1
H H7 0.5678(18) 0.504(6) 0.1398(16) 0.045(9) Uiso d D 1 1
H H8 0.5559(17) -0.160(4) -0.0774(13) 0.024(5) Uiso d D 1 1
H H6 0.5725(15) 0.576(4) 0.0449(17) 0.024(5) Uiso d D 1 1

loop_
_atom_site_aniso_label
_atom_site_aniso_U_11
_atom_site_aniso_U_22
_atom_site_aniso_U_33
_atom_site_aniso_U_12
_atom_site_aniso_U_13
_atom_site_aniso_U_23
Cu 0.0140(2) 0.0237(3) 0.0225(2) -0.00041(9) 0.00511(15) -0.00202(9)
O1 0.0176(9) 0.0423(11) 0.0543(12) 0.0047(8) 0.0112(8) 0.0142(10)
O2 0.0233(8) 0.0238(9) 0.0227(8) -0.0004(7) 0.0087(7) -0.0011(7)
O3 0.0163(9) 0.0265(10) 0.0214(8) 0.0014(6) 0.0066(7) -0.0020(6)
O4 0.0307(10) 0.0526(11) 0.0257(9) 0.0025(9) 0.0141(8) 0.0074(9)
O5 0.0248(10) 0.0409(11) 0.0336(10) -0.0020(8) 0.0098(7) 0.0022(8)
O6 0.0442(12) 0.0669(14) 0.0187(9) 0.0024(10) 0.0083(8) 0.0033(9)
N1 0.0185(10) 0.0351(11) 0.0282(11) 0.0013(9) 0.0077(8) 0.0006(9)
N2 0.0186(11) 0.0451(15) 0.0544(15) 0.0036(11) 0.0114(10) 0.0152(12)
N3 0.0151(10) 0.0285(10) 0.0223(10) 0.0001(8) 0.0051(8) -0.0007(8)
N4 0.0341(15) 0.0455(16) 0.0456(15) -0.0060(10) 0.0133(11) 0.0039(11)
N5 0.0292(12) 0.0311(10) 0.0223(10) -0.0024(10) 0.0106(8) 0.0038(9)
C1 0.0225(13) 0.0269(12) 0.0309(12) 0.0006(10) 0.0102(9) 0.0037(10)
C2 0.0212(12) 0.0317(13) 0.0309(12) -0.0018(11) 0.0098(10) 0.0028(11)
C3 0.0185(11) 0.0316(12) 0.0190(10) -0.0007(9) 0.0057(8) -0.0005(9)
C4 0.0216(14) 0.0303(14) 0.0307(13) 0.0007(9) 0.0053(10) 0.0072(9)
C5 0.0197(12) 0.0289(12) 0.0287(12) -0.0025(10) 0.0053(9) 0.0048(10)
C6 0.0185(11) 0.0340(14) 0.0218(11) 0.0004(10) 0.0062(9) -0.0002(9)
C7 0.0189(11) 0.0360(13) 0.0217(10) 0.0028(10) 0.0058(9) -0.0004(10)
C8 0.0174(11) 0.0363(14) 0.0226(11) 0.0019(10) 0.0065(8) -0.0019(10)
C9 0.0231(13) 0.0359(14) 0.0328(13) 0.0025(11) 0.0086(10) -0.0006(11)
C10 0.0186(12) 0.0509(17) 0.0354(13) 0.0047(12) 0.0046(10) -0.0072(13)
C11 0.0220(13) 0.0542(18) 0.0387(15) -0.0071(13) 0.0110(11) -0.0059(14)
C12 0.0247(13) 0.0404(15) 0.0351(13) 0.0035(12) 0.0082(10) 0.0034(12)

loop_
_atom_type_symbol
_atom_type_description
_atom_type_scat_dispersion_real
_atom_type_scat_dispersion_imag
_atom_type_scat_source
C C 0.0033 0.0016 'International Tables Vol C Tables 4.2.6.8 and 6.1.1.4'
H H 0.0000 0.0000 'International Tables Vol C Tables 4.2.6.8 and 6.1.1.4'
N N 0.0061 0.0033 'International Tables Vol C Tables 4.2.6.8 and 6.1.1.4'
O O 0.0106 0.0060 'International Tables Vol C Tables 4.2.6.8 and 6.1.1.4'
Cu Cu 0.3201 1.2651 'International Tables Vol C Tables 4.2.6.8 and 6.1.1.4'

loop_
_geom_angle_atom_site_label_1
_geom_angle_atom_site_label_2
_geom_angle_atom_site_label_3
_geom_angle_site_symmetry_1
_geom_angle_site_symmetry_3
_geom_angle
O3 Cu O3 3_655 . 81.73(7)
O3 Cu N3 3_655 . 173.18(8)
O3 Cu N3 . . 93.16(8)
O3 Cu O2 3_655 . 95.23(7)
O3 Cu O2 . . 173.40(7)
N3 Cu O2 . . 90.31(8)
O3 Cu O4 3_655 . 91.93(7)
O3 Cu O4 . . 105.65(8)
N3 Cu O4 . . 85.07(7)
O2 Cu O4 . . 80.23(7)
O3 Cu Cu 3_655 3_655 41.04(5)
O3 Cu Cu . 3_655 40.69(6)
N3 Cu Cu . 3_655 133.69(6)
O2 Cu Cu . 3_655 135.98(5)
O4 Cu Cu . 3_655 101.61(5)
C7 O1 N2 . . 106.1(2)
Cu O2 H7 . . 116(2)
Cu O2 H6 . . 119(2)
H7 O2 H6 . . 108(3)
Cu O3 Cu 3_655 . 98.27(7)
Cu O3 H8 3_655 . 111(2)
Cu O3 H8 . . 111.2(17)
N5 O4 Cu . . 131.85(16)
C7 N1 C6 . . 101.6(2)
C6 N2 O1 . . 103.1(2)
C1 N3 C5 . . 117.5(2)
C1 N3 Cu . . 125.22(18)
C5 N3 Cu . . 117.30(17)
C12 N4 C11 . . 117.1(3)
O6 N5 O5 . . 120.3(2)
O6 N5 O4 . . 119.3(2)
O5 N5 O4 . . 120.4(2)
N3 C1 C2 . . 123.1(2)
N3 C1 H1B . . 118.4
C2 C1 H1B . . 118.4
C1 C2 C3 . . 118.9(2)
C1 C2 H2C . . 120.6
C3 C2 H2C . . 120.6
C2 C3 C4 . . 118.1(2)
C2 C3 C6 . . 121.7(2)
C4 C3 C6 . . 120.3(2)
C5 C4 C3 . . 119.3(2)
C5 C4 H4B . . 120.4
C3 C4 H4B . . 120.4
N3 C5 C4 . . 123.1(2)
N3 C5 H5A . . 118.4
C4 C5 H5A . . 118.4
N2 C6 N1 . . 115.3(2)
N2 C6 C3 . . 121.1(2)
N1 C6 C3 . . 123.6(2)
N1 C7 O1 . . 113.8(2)
N1 C7 C8 . . 128.0(2)
O1 C7 C8 . . 118.2(2)
C12 C8 C9 . . 118.3(2)
C12 C8 C7 . . 119.4(2)
C9 C8 C7 . . 122.3(2)
C10 C9 C8 . . 118.2(3)
C10 C9 H9A . . 120.9
C8 C9 H9A . . 120.9
C11 C10 C9 . . 119.1(3)
C11 C10 H10A . . 120.4
C9 C10 H10A . . 120.4
N4 C11 C10 . . 123.6(3)
N4 C11 H11A . . 118.2
C10 C11 H11A . . 118.2
N4 C12 C8 . . 123.7(3)
N4 C12 H12A . . 118.1
C8 C12 H12A . . 118.1

loop_
_geom_bond_atom_site_label_1
_geom_bond_atom_site_label_2
_geom_bond_site_symmetry_2
_geom_bond_distance
Cu O3 3_655 1.9474(19)
Cu O3 . 1.9613(16)
Cu N3 . 1.999(2)
Cu O2 . 1.9992(17)
Cu O4 . 2.4301(18)
Cu Cu 3_655 2.9559(5)
O1 C7 . 1.341(3)
O1 N2 . 1.408(3)
O2 H7 . 0.856(10)
O2 H6 . 0.859(10)
O3 H8 . 0.849(10)
O4 N5 . 1.256(3)
O5 N5 . 1.251(3)
O6 N5 . 1.249(3)
N1 C7 . 1.299(3)
N1 C6 . 1.379(3)
N2 C6 . 1.298(4)
N3 C1 . 1.339(3)
N3 C5 . 1.348(3)
N4 C12 . 1.324(4)
N4 C11 . 1.342(4)
C1 C2 . 1.381(3)
C1 H1B . 0.9300
C2 C3 . 1.390(4)
C2 H2C . 0.9300
C3 C4 . 1.393(4)
C3 C6 . 1.471(3)
C4 C5 . 1.367(4)
C4 H4B . 0.9300
C5 H5A . 0.9300
C7 C8 . 1.461(3)
C8 C12 . 1.392(4)
C8 C9 . 1.392(4)
C9 C10 . 1.384(4)
C9 H9A . 0.9300
C10 C11 . 1.371(4)
C10 H10A . 0.9300
C11 H11A . 0.9300
C12 H12A . 0.9300

loop_
_geom_hbond_atom_site_label_D
_geom_hbond_atom_site_label_H
_geom_hbond_atom_site_label_A
_geom_hbond_site_symmetry_A
_geom_hbond_distance_DH
_geom_hbond_distance_HA
_geom_hbond_distance_DA
_geom_hbond_angle_DHA
_geom_hbond_publ_flag
O2 H6 O3 1_565 0.86(2) 1.84(2) 2.680(2) 166(2) y
O2 H7 O5 2_655 0.86(3) 2.00(3) 2.857(3) 178(5) y
O2 H7 O6 2_655 0.86(3) 2.58(3) 3.137(3) 124(2) y
O3 H8 O5 3_655 0.86(2) 2.22(3) 2.987(3) 150(3) y

loop_
_geom_torsion_atom_site_label_1
_geom_torsion_atom_site_label_2
_geom_torsion_atom_site_label_3
_geom_torsion_atom_site_label_4
_geom_torsion_site_symmetry_1
_geom_torsion_site_symmetry_4
_geom_torsion
O3 Cu O3 Cu 3_655 3_655 0.0
N3 Cu O3 Cu . 3_655 175.46(7)
O4 Cu O3 Cu . 3_655 89.69(8)
O3 Cu O4 N5 3_655 . -9.7(2)
O3 Cu O4 N5 . . -91.7(3)
N3 Cu O4 N5 . . 176.4(3)
O2 Cu O4 N5 . . 85.3(2)
Cu Cu O4 N5 3_655 . -49.9(2)
C7 O1 N2 C6 . . 0.3(3)
O2 Cu N3 C1 . . -40.0(2)
O4 Cu N3 C1 . . -120.2(2)
Cu Cu N3 C1 3_655 . 138.47(18)
O3 Cu N3 C5 . . -45.1(2)
O2 Cu N3 C5 . . 140.52(18)
O4 Cu N3 C5 . . 60.36(18)
Cu Cu N3 C5 3_655 . -41.0(2)
Cu O4 N5 O6 . . -165.23(19)
Cu O4 N5 O5 . . 15.4(4)
C5 N3 C1 C2 . . -0.4(4)
Cu N3 C1 C2 . . -179.92(19)
N3 C1 C2 C3 . . 1.4(4)
C1 C2 C3 C4 . . -1.5(4)
C1 C2 C3 C6 . . 177.9(2)
C2 C3 C4 C5 . . 0.9(4)
C6 C3 C4 C5 . . -178.6(2)
C1 N3 C5 C4 . . -0.3(4)
Cu N3 C5 C4 . . 179.3(2)
C3 C4 C5 N3 . . 0.0(4)
O1 N2 C6 N1 . . 0.6(3)
O1 N2 C6 C3 . . -179.3(2)
C7 N1 C6 N2 . . -1.3(3)
C7 N1 C6 C3 . . 178.6(2)
C2 C3 C6 N2 . . -179.1(3)
C4 C3 C6 N2 . . 0.3(4)
C2 C3 C6 N1 . . 1.0(4)
C4 C3 C6 N1 . . -179.6(2)
C6 N1 C7 O1 . . 1.5(3)
C6 N1 C7 C8 . . -177.8(2)
N2 O1 C7 N1 . . -1.2(3)
N2 O1 C7 C8 . . 178.1(2)
N1 C7 C8 C12 . . 2.0(4)
O1 C7 C8 C12 . . -177.2(2)
N1 C7 C8 C9 . . -179.1(3)
O1 C7 C8 C9 . . 1.7(4)
C12 C8 C9 C10 . . 0.3(4)
C7 C8 C9 C10 . . -178.5(2)
C8 C9 C10 C11 . . -0.2(4)
C12 N4 C11 C10 . . 1.2(4)
C9 C10 C11 N4 . . -0.5(4)
C11 N4 C12 C8 . . -1.1(4)
C9 C8 C12 N4 . . 0.3(4)
C7 C8 C12 N4 . . 179.2(3)
